data_7032921
loop_
_publ_author_name
'Heussner, Kirsten'
'Peuntinger, Katrin'
'Rockstroh, Nils'
'Rau, Sven'
'Streb, Carsten'

_publ_section_title
;
 Cluster-controlled dimerisation in supramolecular ruthenium
 photosensitizer-polyoxometalate systems.
;
_journal_issue 1
_journal_name_full 'Dalton transactions (Cambridge, England : 2003)'
_journal_page_first 330
_journal_page_last 337
_journal_paper_doi 10.1039/c4dt03017f
_journal_volume 44
_journal_year 2015
_chemical_formula_moiety 'C58 H48 N12 Ru2, Mo6 O19'
_chemical_formula_sum 'C58 H48 Mo6 N12 O19 Ru2'
_chemical_formula_weight 1994.85
_space_group_IT_number 15
_symmetry_cell_setting monoclinic
_symmetry_Int_Tables_number 15
_symmetry_space_group_name_Hall '-C 2yc'
_symmetry_space_group_name_H-M 'C 1 2/c 1'
_atom_sites_solution_hydrogens geom
_atom_sites_solution_primary direct
_atom_sites_solution_secondary difmap
_audit_creation_method SHELXL-97
_cell_angle_alpha 90.00
_cell_angle_beta 113.388(4)
_cell_angle_gamma 90.00
_cell_formula_units_Z 4
_cell_length_a 23.524(5)
_cell_length_b 18.492(4)
_cell_length_c 19.764(4)
_cell_measurement_reflns_used 357
_cell_measurement_temperature 100(2)
_cell_measurement_theta_max 24.5
_cell_measurement_theta_min 3.6
_cell_volume 7891(3)
_computing_cell_refinement 'Kappa Nonius SuperGUI'
_computing_data_collection 'Kappa Nonius SuperGUI'
_computing_data_reduction 'Kappa Nonius SuperGUI'
_computing_molecular_graphics ORTEP3
_computing_publication_material 'Crystal Impact Diamond v3.1'
_computing_structure_refinement 'SHELXL-97 (Sheldrick, 2008)'
_computing_structure_solution SHELXS-97
_diffrn_ambient_temperature 100(2)
_diffrn_measured_fraction_theta_full 0.997
_diffrn_measured_fraction_theta_max 0.997
_diffrn_measurement_device_type 'Nonius Kappa CCD'
_diffrn_measurement_method 'Omega and Phi scans'
_diffrn_radiation_monochromator graphite
_diffrn_radiation_source 'fine-focus sealed tube'
_diffrn_radiation_type MoK\a
_diffrn_radiation_wavelength 0.71073
_diffrn_reflns_av_R_equivalents 0.0298
_diffrn_reflns_av_sigmaI/netI 0.0336
_diffrn_reflns_limit_h_max 29
_diffrn_reflns_limit_h_min -29
_diffrn_reflns_limit_k_max 14
_diffrn_reflns_limit_k_min -23
_diffrn_reflns_limit_l_max 24
_diffrn_reflns_limit_l_min -24
_diffrn_reflns_number 31653
_diffrn_reflns_theta_full 26.37
_diffrn_reflns_theta_max 26.37
_diffrn_reflns_theta_min 3.44
_exptl_absorpt_coefficient_mu 1.370
_exptl_absorpt_correction_T_max 0.885
_exptl_absorpt_correction_T_min 0.812
_exptl_absorpt_correction_type numerical
_exptl_absorpt_process_details SADABS
_exptl_crystal_colour red-brown
_exptl_crystal_density_diffrn 1.69
_exptl_crystal_density_method 'not measured'
_exptl_crystal_description block
_exptl_crystal_F_000 3888
_exptl_crystal_size_max 0.13
_exptl_crystal_size_mid 0.12
_exptl_crystal_size_min 0.10
_platon_squeeze_details
;
;
_refine_diff_density_max 1.124
_refine_diff_density_min -0.807
_refine_diff_density_rms 0.096
_refine_ls_extinction_method none
_refine_ls_goodness_of_fit_ref 1.056
_refine_ls_hydrogen_treatment constr
_refine_ls_matrix_type full
_refine_ls_number_parameters 442
_refine_ls_number_reflns 8046
_refine_ls_number_restraints 0
_refine_ls_restrained_S_all 1.056
_refine_ls_R_factor_all 0.0552
_refine_ls_R_factor_gt 0.0395
_refine_ls_shift/su_max 0.001
_refine_ls_shift/su_mean 0.000
_refine_ls_structure_factor_coef Fsqd
_refine_ls_weighting_details 'calc w=1/[\s^2^(Fo^2^)+(0.0625P)^2^+8.7709P] where P=(Fo^2^+2Fc^2^)/3'
_refine_ls_weighting_scheme calc
_refine_ls_wR_factor_gt 0.1082
_refine_ls_wR_factor_ref 0.1138
_reflns_number_gt 6083
_reflns_number_total 8046
_reflns_threshold_expression >2\s(I)
_cod_data_source_file c4dt03017f2.cif
_cod_data_source_block compound_4
_cod_depositor_comments 'Adding full bibliography for 7032920--7032922.cif.'
_cod_original_sg_symbol_H-M 'C 2/c'
_cod_database_code 7032921

loop_
_symmetry_equiv_pos_as_xyz
'x, y, z'
'-x, y, -z+1/2'
'x+1/2, y+1/2, z'
'-x+1/2, y+1/2, -z+1/2'
'-x, -y, -z'
'x, -y, z-1/2'
'-x+1/2, -y+1/2, -z'
'x+1/2, -y+1/2, z-1/2'

loop_
_atom_site_label
_atom_site_type_symbol
_atom_site_fract_x
_atom_site_fract_y
_atom_site_fract_z
_atom_site_U_iso_or_equiv
_atom_site_adp_type
_atom_site_occupancy
_atom_site_symmetry_multiplicity
_atom_site_calc_flag
_atom_site_refinement_flags
C1 C 0.8676(2) 0.9788(2) 0.0086(2) 0.0410(10) Uani 1 1 d .
C2 C 0.8306(3) 1.0289(3) 0.1039(3) 0.0624(14) Uani 1 1 d .
H2 H 0.8356 1.0762 0.0913 0.075 Uiso 1 1 calc R
C3 C 0.8099(3) 1.0152(3) 0.1591(3) 0.0705(17) Uani 1 1 d .
H3 H 0.8003 1.0533 0.1834 0.085 Uiso 1 1 calc R
C4 C 0.8038(2) 0.9452(3) 0.1779(2) 0.0548(12) Uani 1 1 d .
H4 H 0.7905 0.9351 0.2155 0.066 Uiso 1 1 calc R
C5 C 0.81752(19) 0.8901(2) 0.1401(2) 0.0405(10) Uani 1 1 d .
H5 H 0.8124 0.8426 0.1521 0.049 Uiso 1 1 calc R
C6 C 0.8788(3) 1.0437(3) -0.0163(3) 0.0627(15) Uani 1 1 d .
H6 H 0.8703 1.0867 0.0022 0.075 Uiso 1 1 calc R
C7 C 0.9030(3) 1.0446(3) -0.0695(3) 0.0687(16) Uani 1 1 d .
H7 H 0.9118 1.0884 -0.0864 0.082 Uiso 1 1 calc R
C8 C 0.9139(3) 0.9812(3) -0.0973(3) 0.0649(15) Uani 1 1 d .
H8 H 0.9297 0.9812 -0.1336 0.078 Uiso 1 1 calc R
C9 C 0.9010(2) 0.9169(2) -0.0708(2) 0.0448(11) Uani 1 1 d .
H9 H 0.9082 0.8737 -0.0901 0.054 Uiso 1 1 calc R
C10 C 0.97985(19) 0.7585(2) 0.07164(19) 0.0333(9) Uani 1 1 d .
C11 C 0.9417(2) 0.7183(2) 0.0044(2) 0.0366(9) Uani 1 1 d .
C12 C 0.8461(2) 0.7142(2) -0.0941(2) 0.0394(10) Uani 1 1 d .
H12 H 0.8063 0.7324 -0.1184 0.047 Uiso 1 1 calc R
C13 C 0.8640(2) 0.6557(2) -0.1244(2) 0.0479(11) Uani 1 1 d .
H13 H 0.8369 0.6352 -0.1683 0.057 Uiso 1 1 calc R
C14 C 0.9229(2) 0.6280(2) -0.0879(2) 0.0513(12) Uani 1 1 d .
H14 H 0.9360 0.5882 -0.1068 0.062 Uiso 1 1 calc R
C15 C 0.9620(2) 0.6602(2) -0.0235(2) 0.0452(11) Uani 1 1 d .
H15 H 1.0021 0.6428 0.0011 0.054 Uiso 1 1 calc R
C16 C 1.0428(2) 0.7470(2) 0.1107(2) 0.0426(10) Uani 1 1 d .
H16 H 1.0629 0.7104 0.0967 0.051 Uiso 1 1 calc R
C17 C 1.0753(2) 0.7903(3) 0.1706(2) 0.0486(11) Uani 1 1 d .
H17 H 1.1173 0.7828 0.1977 0.058 Uiso 1 1 calc R
C18 C 1.0449(2) 0.8436(3) 0.1893(2) 0.0447(11) Uani 1 1 d .
H18 H 1.0662 0.8739 0.2289 0.054 Uiso 1 1 calc R
C19 C 0.9820(2) 0.8529(2) 0.1491(2) 0.0445(11) Uani 1 1 d .
H19 H 0.9617 0.8896 0.1628 0.053 Uiso 1 1 calc R
C21 C 0.83741(17) 0.68346(19) 0.12724(18) 0.0261(7) Uani 1 1 d .
C22 C 0.89066(18) 0.66551(19) 0.1873(2) 0.0306(8) Uani 1 1 d .
H22 H 0.9270 0.6915 0.1977 0.037 Uiso 1 1 calc R
C23 C 0.88922(19) 0.6079(2) 0.2321(2) 0.0359(9) Uani 1 1 d .
C24 C 0.9469(2) 0.5868(2) 0.2980(2) 0.0453(10) Uani 1 1 d .
H24A H 0.9596 0.5392 0.2908 0.068 Uiso 1 1 calc R
H24B H 0.9382 0.5874 0.3416 0.068 Uiso 1 1 calc R
H24C H 0.9794 0.6206 0.3036 0.068 Uiso 1 1 calc R
C25 C 0.83339(19) 0.5683(2) 0.2155(2) 0.0368(9) Uani 1 1 d .
C26 C 0.77978(19) 0.5879(2) 0.1568(2) 0.0345(9) Uani 1 1 d .
H26 H 0.7429 0.5632 0.1473 0.041 Uiso 1 1 calc R
C27 C 0.71822(17) 0.8548(2) -0.11204(18) 0.0294(8) Uani 1 1 d .
C28 C 0.8324(2) 0.5049(3) 0.2628(2) 0.0549(12) Uani 1 1 d .
H28A H 0.7925 0.4821 0.2422 0.082 Uiso 1 1 calc R
H28B H 0.8403 0.5215 0.3118 0.082 Uiso 1 1 calc R
H28C H 0.8637 0.4708 0.2646 0.082 Uiso 1 1 calc R
C29 C 0.73357(19) 0.7728(2) -0.0308(2) 0.0341(9) Uani 1 1 d .
C30 C 0.8437(2) 0.9714(2) 0.0674(2) 0.0410(10) Uani 1 1 d .
N1 N 0.87859(15) 0.91451(17) -0.01825(16) 0.0329(7) Uani 1 1 d .
N3 N 0.83808(15) 0.90203(17) 0.08630(16) 0.0341(7) Uani 1 1 d .
N4 N 0.94945(15) 0.81149(17) 0.09201(15) 0.0312(7) Uani 1 1 d .
N5 N 0.76419(14) 0.82519(17) -0.04894(16) 0.0306(7) Uani 1 1 d .
N9 N 0.88342(16) 0.74592(17) -0.03137(16) 0.0331(7) Uani 1 1 d .
N10 N 0.82511(15) 0.73657(16) 0.07264(16) 0.0301(7) Uani 1 1 d .
O1 O -0.1688(2) 0.7930(3) 0.7508(2) 0.0922(14) Uani 1 1 d .
O4 O -0.0791(2) 0.68838(19) 0.75158(19) 0.0721(12) Uani 1 1 d .
O5 O 0.03524(19) 0.68792(17) 0.85351(17) 0.0621(10) Uani 1 1 d .
O6 O 0.0000 0.5737(3) 0.7500 0.100(2) Uani 1 2 d S
O7 O -0.04419(17) 0.78920(17) 0.85423(16) 0.0554(9) Uani 1 1 d .
O8 O 0.03527(17) 0.89021(16) 0.85331(16) 0.0564(9) Uani 1 1 d .
O9 O 0.0000 1.0053(2) 0.7500 0.0711(16) Uani 1 2 d S
O50 O 0.0740(2) 0.78945(18) 0.97147(17) 0.0663(10) Uani 1 1 d .
O51 O -0.11492(18) 0.79013(19) 0.64674(17) 0.0630(10) Uani 1 1 d .
O52 O -0.07823(18) 0.89025(17) 0.75237(17) 0.0602(9) Uani 1 1 d .
O55 O 0.0000 0.7888(2) 0.7500 0.0471(11) Uani 1 2 d S
Mo1 Mo 0.0000 0.91449(3) 0.7500 0.05195(18) Uani 1 2 d S
Mo2 Mo -0.09860(3) 0.78936(3) 0.74855(2) 0.06285(16) Uani 1 1 d .
Mo3 Mo 0.04128(2) 0.78877(2) 0.87818(2) 0.05508(15) Uani 1 1 d .
Mo4 Mo 0.0000 0.66387(3) 0.7500 0.0731(2) Uani 1 2 d S
Ru1 Ru 0.858157(15) 0.824105(16) 0.025760(15) 0.03014(10) Uani 1 1 d .

loop_
_atom_site_aniso_label
_atom_site_aniso_U_11
_atom_site_aniso_U_22
_atom_site_aniso_U_33
_atom_site_aniso_U_23
_atom_site_aniso_U_13
_atom_site_aniso_U_12
C1 0.062(3) 0.022(2) 0.048(2) 0.0005(17) 0.031(2) 0.000(2)
C2 0.096(4) 0.031(3) 0.085(3) -0.009(2) 0.063(3) 0.000(3)
C3 0.109(5) 0.042(3) 0.095(4) -0.022(3) 0.077(4) -0.009(3)
C4 0.070(3) 0.054(3) 0.059(3) -0.009(2) 0.045(3) -0.005(3)
C5 0.044(3) 0.041(3) 0.044(2) -0.0022(18) 0.0247(19) 0.000(2)
C6 0.108(5) 0.030(3) 0.070(3) -0.003(2) 0.057(3) -0.002(3)
C7 0.121(5) 0.032(3) 0.080(3) 0.004(2) 0.068(4) -0.010(3)
C8 0.108(5) 0.042(3) 0.072(3) 0.000(2) 0.065(3) -0.015(3)
C9 0.067(3) 0.032(2) 0.050(2) -0.0033(18) 0.039(2) -0.004(2)
C10 0.048(3) 0.022(2) 0.0333(17) 0.0067(15) 0.0196(18) -0.0011(18)
C11 0.050(3) 0.025(2) 0.044(2) 0.0017(17) 0.029(2) -0.0013(19)
C12 0.052(3) 0.031(2) 0.041(2) -0.0074(17) 0.025(2) -0.006(2)
C13 0.061(3) 0.038(3) 0.048(2) -0.010(2) 0.025(2) -0.011(2)
C14 0.075(4) 0.031(2) 0.059(3) -0.013(2) 0.038(3) -0.004(2)
C15 0.062(3) 0.026(2) 0.053(2) 0.0018(18) 0.028(2) 0.007(2)
C16 0.049(3) 0.040(3) 0.041(2) 0.0023(19) 0.020(2) 0.002(2)
C17 0.049(3) 0.055(3) 0.039(2) 0.008(2) 0.015(2) 0.000(2)
C18 0.051(3) 0.049(3) 0.0339(19) -0.0048(18) 0.016(2) -0.012(2)
C19 0.063(3) 0.041(3) 0.041(2) -0.0096(19) 0.032(2) -0.011(2)
C21 0.032(2) 0.0173(18) 0.0332(17) 0.0017(14) 0.0179(16) -0.0004(16)
C22 0.037(2) 0.0167(18) 0.045(2) -0.0032(15) 0.0243(18) -0.0029(16)
C23 0.041(2) 0.028(2) 0.0409(19) 0.0067(17) 0.0193(18) 0.0086(18)
C24 0.044(3) 0.043(3) 0.047(2) 0.0065(19) 0.016(2) 0.007(2)
C25 0.042(2) 0.027(2) 0.0404(19) 0.0134(17) 0.0157(18) -0.0019(19)
C26 0.038(2) 0.027(2) 0.0410(19) 0.0059(16) 0.0178(18) -0.0071(17)
C27 0.035(2) 0.0225(19) 0.0342(17) 0.0046(15) 0.0175(16) -0.0011(17)
C28 0.060(3) 0.043(3) 0.057(3) 0.024(2) 0.017(2) -0.007(2)
C29 0.042(2) 0.028(2) 0.0390(19) 0.0103(16) 0.0224(19) 0.0033(18)
C30 0.053(3) 0.028(2) 0.051(2) -0.0061(18) 0.031(2) -0.003(2)
N1 0.0392(19) 0.0269(18) 0.0356(15) 0.0007(13) 0.0180(14) -0.0018(14)
N3 0.0402(19) 0.0295(18) 0.0392(16) -0.0024(14) 0.0227(15) -0.0018(15)
N4 0.043(2) 0.0245(17) 0.0301(14) -0.0001(12) 0.0189(14) -0.0087(15)
N5 0.0330(17) 0.0263(17) 0.0341(15) 0.0060(13) 0.0152(13) -0.0012(14)
N9 0.043(2) 0.0237(17) 0.0384(16) 0.0010(14) 0.0218(15) -0.0057(15)
N10 0.039(2) 0.0156(15) 0.0402(16) 0.0064(13) 0.0209(15) -0.0007(14)
O1 0.091(3) 0.122(4) 0.078(3) -0.003(2) 0.050(2) -0.012(3)
O4 0.130(4) 0.043(2) 0.065(2) -0.0088(16) 0.062(2) -0.026(2)
O5 0.114(3) 0.0310(17) 0.0564(18) 0.0078(14) 0.050(2) 0.0061(18)
O6 0.210(8) 0.023(3) 0.089(4) 0.000 0.084(5) 0.000
O7 0.095(3) 0.0401(19) 0.0481(16) -0.0006(14) 0.0463(18) -0.0035(17)
O8 0.105(3) 0.0285(17) 0.0478(16) -0.0050(13) 0.0429(18) -0.0058(17)
O9 0.139(5) 0.027(3) 0.050(2) 0.000 0.040(3) 0.000
O50 0.115(3) 0.046(2) 0.0482(17) 0.0066(15) 0.044(2) -0.001(2)
O51 0.086(3) 0.057(2) 0.0515(18) -0.0043(16) 0.0332(19) -0.0030(19)
O52 0.098(3) 0.0399(19) 0.0549(18) 0.0051(15) 0.0439(19) 0.0167(19)
O55 0.086(3) 0.025(2) 0.046(2) 0.000 0.043(2) 0.000
Mo1 0.0932(5) 0.0238(3) 0.0467(3) 0.000 0.0361(3) 0.000
Mo2 0.0902(4) 0.0570(3) 0.0573(3) -0.0061(2) 0.0463(3) -0.0119(3)
Mo3 0.0973(4) 0.0358(2) 0.0438(2) 0.00292(16) 0.0405(2) -0.0011(2)
Mo4 0.1493(8) 0.0209(3) 0.0658(4) 0.000 0.0603(5) 0.000
Ru1 0.04053(19) 0.02156(17) 0.03414(16) 0.00023(12) 0.02097(14) -0.00184(14)

loop_
_atom_type_symbol
_atom_type_description
_atom_type_scat_dispersion_real
_atom_type_scat_dispersion_imag
_atom_type_scat_source
C C 0.0033 0.0016 'International Tables Vol C Tables 4.2.6.8 and 6.1.1.4'
H H 0.0000 0.0000 'International Tables Vol C Tables 4.2.6.8 and 6.1.1.4'
N N 0.0061 0.0033 'International Tables Vol C Tables 4.2.6.8 and 6.1.1.4'
O O 0.0106 0.0060 'International Tables Vol C Tables 4.2.6.8 and 6.1.1.4'
Mo Mo -1.6832 0.6857 'International Tables Vol C Tables 4.2.6.8 and 6.1.1.4'
Ru Ru -1.2594 0.8363 'International Tables Vol C Tables 4.2.6.8 and 6.1.1.4'

loop_
_geom_angle_atom_site_label_1
_geom_angle_atom_site_label_2
_geom_angle_atom_site_label_3
_geom_angle
_geom_angle_site_symmetry_1
_geom_angle_site_symmetry_3
C6 C1 N1 122.0(3) . .
C6 C1 C30 123.6(4) . .
N1 C1 C30 114.4(3) . .
C3 C2 C30 119.4(4) . .
C3 C2 H2 120.3 . .
C30 C2 H2 120.3 . .
C4 C3 C2 119.6(4) . .
C4 C3 H3 120.2 . .
C2 C3 H3 120.2 . .
C3 C4 C5 118.6(4) . .
C3 C4 H4 120.7 . .
C5 C4 H4 120.7 . .
N3 C5 C4 122.9(4) . .
N3 C5 H5 118.6 . .
C4 C5 H5 118.6 . .
C1 C6 C7 119.0(4) . .
C1 C6 H6 120.5 . .
C7 C6 H6 120.5 . .
C8 C7 C6 119.8(4) . .
C8 C7 H7 120.1 . .
C6 C7 H7 120.1 . .
C7 C8 C9 118.9(4) . .
C7 C8 H8 120.5 . .
C9 C8 H8 120.5 . .
N1 C9 C8 122.4(4) . .
N1 C9 H9 118.8 . .
C8 C9 H9 118.8 . .
N4 C10 C16 121.0(4) . .
N4 C10 C11 115.1(4) . .
C16 C10 C11 123.9(4) . .
N9 C11 C15 121.4(4) . .
N9 C11 C10 113.9(3) . .
C15 C11 C10 124.7(4) . .
N9 C12 C13 123.1(4) . .
N9 C12 H12 118.5 . .
C13 C12 H12 118.5 . .
C14 C13 C12 118.6(4) . .
C14 C13 H13 120.7 . .
C12 C13 H13 120.7 . .
C15 C14 C13 119.0(4) . .
C15 C14 H14 120.5 . .
C13 C14 H14 120.5 . .
C14 C15 C11 119.9(5) . .
C14 C15 H15 120.1 . .
C11 C15 H15 120.1 . .
C17 C16 C10 119.6(4) . .
C17 C16 H16 120.2 . .
C10 C16 H16 120.2 . .
C18 C17 C16 119.0(4) . .
C18 C17 H17 120.5 . .
C16 C17 H17 120.5 . .
C17 C18 C19 119.5(4) . .
C17 C18 H18 120.2 . .
C19 C18 H18 120.2 . .
N4 C19 C18 122.8(4) . .
N4 C19 H19 118.6 . .
C18 C19 H19 118.6 . .
C22 C21 N10 132.0(3) . .
C22 C21 C27 120.7(3) . 7_665
N10 C21 C27 107.3(3) . 7_665
C21 C22 C23 119.1(4) . .
C21 C22 H22 120.4 . .
C23 C22 H22 120.4 . .
C22 C23 C25 120.0(4) . .
C22 C23 C24 120.3(4) . .
C25 C23 C24 119.7(3) . .
C23 C24 H24A 109.5 . .
C23 C24 H24B 109.5 . .
H24A C24 H24B 109.5 . .
C23 C24 H24C 109.5 . .
H24A C24 H24C 109.5 . .
H24B C24 H24C 109.5 . .
C26 C25 C23 120.6(3) . .
C26 C25 C28 119.5(4) . .
C23 C25 C28 119.9(4) . .
C25 C26 C27 118.9(4) . 7_665
C25 C26 H26 120.5 . .
C27 C26 H26 120.5 7_665 .
C26 C27 N5 130.9(3) 7_665 .
C26 C27 C21 120.6(3) 7_665 7_665
N5 C27 C21 108.5(3) . 7_665
C25 C28 H28A 109.5 . .
C25 C28 H28B 109.5 . .
H28A C28 H28B 109.5 . .
C25 C28 H28C 109.5 . .
H28A C28 H28C 109.5 . .
H28B C28 H28C 109.5 . .
N10 C29 N5 118.1(3) 7_665 .
N10 C29 C29 122.6(4) 7_665 7_665
N5 C29 C29 119.2(5) . 7_665
N3 C30 C2 121.0(4) . .
N3 C30 C1 114.3(3) . .
C2 C30 C1 124.6(4) . .
C9 N1 C1 117.8(3) . .
C9 N1 Ru1 126.4(3) . .
C1 N1 Ru1 115.8(2) . .
C5 N3 C30 118.4(3) . .
C5 N3 Ru1 125.8(3) . .
C30 N3 Ru1 115.7(2) . .
C19 N4 C10 118.1(4) . .
C19 N4 Ru1 125.9(3) . .
C10 N4 Ru1 115.8(2) . .
C29 N5 C27 102.4(3) . .
C29 N5 Ru1 109.3(2) . .
C27 N5 Ru1 148.3(2) . .
C12 N9 C11 118.0(3) . .
C12 N9 Ru1 126.1(3) . .
C11 N9 Ru1 115.2(2) . .
C29 N10 C21 103.7(3) 7_665 .
C29 N10 Ru1 107.3(2) 7_665 .
C21 N10 Ru1 149.0(3) . .
Mo2 O4 Mo4 116.71(18) . .
Mo3 O5 Mo4 116.79(16) . .
Mo3 O7 Mo2 116.65(14) . .
Mo1 O8 Mo3 116.97(15) . .
Mo2 O51 Mo3 115.84(19) . 2_556
Mo1 O52 Mo2 117.02(16) . .
Mo4 O55 Mo2 90.28(10) . .
Mo4 O55 Mo2 90.28(10) . 2_556
Mo2 O55 Mo2 179.45(19) . 2_556
Mo4 O55 Mo3 90.00(9) . .
Mo2 O55 Mo3 89.802(18) . .
Mo2 O55 Mo3 90.198(18) 2_556 .
Mo4 O55 Mo3 90.00(9) . 2_556
Mo2 O55 Mo3 90.198(18) . 2_556
Mo2 O55 Mo3 89.802(18) 2_556 2_556
Mo3 O55 Mo3 179.99(19) . 2_556
Mo4 O55 Mo1 180.0 . .
Mo2 O55 Mo1 89.72(10) . .
Mo2 O55 Mo1 89.72(10) 2_556 .
Mo3 O55 Mo1 90.00(9) . .
Mo3 O55 Mo1 90.00(9) 2_556 .
O9 Mo1 O52 103.56(10) . .
O9 Mo1 O52 103.56(10) . 2_556
O52 Mo1 O52 152.88(19) . 2_556
O9 Mo1 O8 103.48(9) . 2_556
O52 Mo1 O8 87.57(14) . 2_556
O52 Mo1 O8 86.17(14) 2_556 2_556
O9 Mo1 O8 103.48(9) . .
O52 Mo1 O8 86.17(14) . .
O52 Mo1 O8 87.57(14) 2_556 .
O8 Mo1 O8 153.05(18) 2_556 .
O9 Mo1 O55 180.000(2) . .
O52 Mo1 O55 76.44(10) . .
O52 Mo1 O55 76.44(10) 2_556 .
O8 Mo1 O55 76.52(9) 2_556 .
O8 Mo1 O55 76.52(9) . .
O1 Mo2 O51 104.01(19) . .
O1 Mo2 O4 105.4(2) . .
O51 Mo2 O4 89.16(15) . .
O1 Mo2 O52 101.2(2) . .
O51 Mo2 O52 88.66(14) . .
O4 Mo2 O52 153.06(17) . .
O1 Mo2 O7 101.86(17) . .
O51 Mo2 O7 154.10(16) . .
O4 Mo2 O7 85.33(15) . .
O52 Mo2 O7 85.00(13) . .
O1 Mo2 O55 177.12(18) . .
O51 Mo2 O55 77.99(12) . .
O4 Mo2 O55 76.57(16) . .
O52 Mo2 O55 76.72(14) . .
O7 Mo2 O55 76.11(10) . .
O50 Mo3 O7 104.66(17) . .
O50 Mo3 O5 103.87(15) . .
O7 Mo3 O5 88.63(16) . .
O50 Mo3 O8 103.05(15) . .
O7 Mo3 O8 88.21(15) . .
O5 Mo3 O8 152.81(13) . .
O50 Mo3 O51 101.93(17) . 2_556
O7 Mo3 O51 153.38(13) . 2_556
O5 Mo3 O51 86.16(15) . 2_556
O8 Mo3 O51 84.68(15) . 2_556
O50 Mo3 O55 177.85(14) . .
O7 Mo3 O55 77.44(8) . .
O5 Mo3 O55 76.49(14) . .
O8 Mo3 O55 76.46(13) . .
O51 Mo3 O55 75.96(10) 2_556 .
O6 Mo4 O4 103.61(10) . .
O6 Mo4 O4 103.61(10) . 2_556
O4 Mo4 O4 152.8(2) . 2_556
O6 Mo4 O5 103.32(9) . 2_556
O4 Mo4 O5 87.23(16) . 2_556
O4 Mo4 O5 86.55(16) 2_556 2_556
O6 Mo4 O5 103.32(9) . .
O4 Mo4 O5 86.55(16) . .
O4 Mo4 O5 87.23(16) 2_556 .
O5 Mo4 O5 153.35(19) 2_556 .
O6 Mo4 O55 180.000(1) . .
O4 Mo4 O55 76.39(10) . .
O4 Mo4 O55 76.39(10) 2_556 .
O5 Mo4 O55 76.68(9) 2_556 .
O5 Mo4 O55 76.68(9) . .
N1 Ru1 N4 90.07(12) . .
N1 Ru1 N3 79.58(12) . .
N4 Ru1 N3 97.71(12) . .
N1 Ru1 N9 100.04(12) . .
N4 Ru1 N9 79.17(13) . .
N3 Ru1 N9 176.86(13) . .
N1 Ru1 N5 93.02(12) . .
N4 Ru1 N5 173.08(12) . .
N3 Ru1 N5 88.95(12) . .
N9 Ru1 N5 94.18(12) . .
N1 Ru1 N10 171.74(12) . .
N4 Ru1 N10 96.07(12) . .
N3 Ru1 N10 94.08(11) . .
N9 Ru1 N10 86.58(11) . .
N5 Ru1 N10 81.49(12) . .

loop_
_geom_bond_atom_site_label_1
_geom_bond_atom_site_label_2
_geom_bond_distance
_geom_bond_site_symmetry_2
C1 C6 1.363(6) .
C1 N1 1.367(5) .
C1 C30 1.482(5) .
C2 C3 1.384(6) .
C2 C30 1.388(6) .
C2 H2 0.9300 .
C3 C4 1.370(7) .
C3 H3 0.9300 .
C4 C5 1.376(6) .
C4 H4 0.9300 .
C5 N3 1.349(4) .
C5 H5 0.9300 .
C6 C7 1.380(6) .
C6 H6 0.9300 .
C7 C8 1.360(7) .
C7 H7 0.9300 .
C8 C9 1.381(6) .
C8 H8 0.9300 .
C9 N1 1.339(4) .
C9 H9 0.9300 .
C10 N4 1.364(5) .
C10 C16 1.387(6) .
C10 C11 1.476(6) .
C11 N9 1.367(5) .
C11 C15 1.378(5) .
C12 N9 1.336(5) .
C12 C13 1.381(6) .
C12 H12 0.9300 .
C13 C14 1.383(7) .
C13 H13 0.9300 .
C14 C15 1.375(6) .
C14 H14 0.9300 .
C15 H15 0.9300 .
C16 C17 1.381(6) .
C16 H16 0.9300 .
C17 C18 1.352(6) .
C17 H17 0.9300 .
C18 C19 1.384(6) .
C18 H18 0.9300 .
C19 N4 1.327(5) .
C19 H19 0.9300 .
C21 C22 1.381(5) .
C21 N10 1.402(4) .
C21 C27 1.411(5) 7_665
C22 C23 1.394(5) .
C22 H22 0.9300 .
C23 C25 1.424(6) .
C23 C24 1.512(6) .
C24 H24A 0.9600 .
C24 H24B 0.9600 .
C24 H24C 0.9600 .
C25 C26 1.381(6) .
C25 C28 1.504(5) .
C26 C27 1.394(5) 7_665
C26 H26 0.9300 .
C27 C26 1.394(5) 7_665
C27 N5 1.398(5) .
C27 C21 1.411(5) 7_665
C28 H28A 0.9600 .
C28 H28B 0.9600 .
C28 H28C 0.9600 .
C29 N10 1.309(5) 7_665
C29 N5 1.339(5) .
C29 C29 1.429(7) 7_665
C30 N3 1.357(5) .
N1 Ru1 2.028(3) .
N3 Ru1 2.045(3) .
N4 Ru1 2.037(3) .
N5 Ru1 2.115(3) .
N9 Ru1 2.062(3) .
N10 C29 1.309(5) 7_665
N10 Ru1 2.157(3) .
O1 Mo2 1.671(4) .
O4 Mo2 1.918(4) .
O4 Mo4 1.926(4) .
O5 Mo3 1.919(3) .
O5 Mo4 1.930(3) .
O6 Mo4 1.668(5) .
O7 Mo3 1.874(4) .
O7 Mo2 1.969(3) .
O8 Mo1 1.927(3) .
O8 Mo3 1.930(3) .
O9 Mo1 1.680(5) .
O50 Mo3 1.693(3) .
O51 Mo2 1.893(3) .
O51 Mo3 1.980(4) 2_556
O52 Mo1 1.913(4) .
O52 Mo2 1.920(3) .
O55 Mo4 2.310(4) .
O55 Mo2 2.3083(7) .
O55 Mo2 2.3083(7) 2_556
O55 Mo3 2.3253(6) .
O55 Mo3 2.3253(6) 2_556
O55 Mo1 2.325(4) .
Mo1 O52 1.913(4) 2_556
Mo1 O8 1.927(3) 2_556
Mo3 O51 1.980(4) 2_556
Mo4 O4 1.926(4) 2_556
Mo4 O5 1.930(3) 2_556

loop_
_platon_squeeze_void_nr
_platon_squeeze_void_average_x
_platon_squeeze_void_average_y
_platon_squeeze_void_average_z
_platon_squeeze_void_volume
_platon_squeeze_void_count_electrons
_platon_squeeze_void_content
1 0.406 -0.095 0.000 1013 308 ' '
2 0.556 -0.056 0.500 1013 308 ' '
